data_8106985
loop_
_publ_author_name
'Hu, Ling-Xia'
'Zhang, Bi-Song'
'Qiu, Jing-Ping'
'Wu, Chang-Sheng'
'Liu, Zhen-Xiang'

_publ_section_title
;
 Crystal structure of tetraaquabis(\m2-4-chlorobenzoato-\k2
 O:O,O&#x2032;)bis(4-chlorobenzoato-\kO)bis(1,10-phenanthroline-\k2
 N,N&#x2032;)distrontium(II), C52H40Cl4N4O12Sr2
;
_journal_issue 3
_journal_name_full 'Zeitschrift f\"ur Kristallographie - New Crystal Structures'
_journal_page_first 715
_journal_page_last 717
_journal_paper_doi 10.1515/ncrs-2015-0243
_journal_volume 231
_journal_year 2016
_chemical_formula_sum 'C52 H40 Cl4 N4 O12 Sr2'
_chemical_formula_weight 1229.92
_space_group_IT_number 2
_space_group_name_Hall '-P 1'
_space_group_name_H-M_alt 'P -1'
_symmetry_cell_setting triclinic
_symmetry_space_group_name_Hall '-P 1'
_symmetry_space_group_name_H-M 'P -1'
_atom_sites_solution_hydrogens geom
_atom_sites_solution_primary direct
_atom_sites_solution_secondary difmap
_cell_angle_alpha 75.56(3)
_cell_angle_beta 81.96(3)
_cell_angle_gamma 73.84(3)
_cell_formula_units_Z 1
_cell_length_a 8.9531(18)
_cell_length_b 9.0657(18)
_cell_length_c 16.911(3)
_cell_measurement_reflns_used 9679
_cell_measurement_temperature 293(2)
_cell_measurement_theta_max 27.47
_cell_measurement_theta_min 3.05
_cell_volume 1273.0(5)
_computing_cell_refinement RAPID-AUTO
_computing_data_collection 'RAPID-AUTO (Rigaku, 1998)'
_computing_data_reduction 'CrystalStructure (Rigaku/MSC, 2002)'
_computing_molecular_graphics 'SHELXTL (Sheldrick, 2008)'
_computing_publication_material SHELXL97
_computing_structure_refinement 'SHELXL-97 (Sheldrick, 2008)'
_computing_structure_solution 'SHELXS-97 (Sheldrick, 2008)'
_diffrn_ambient_temperature 293(2)
_diffrn_measured_fraction_theta_full 0.997
_diffrn_measured_fraction_theta_max 0.997
_diffrn_measurement_device_type 'Rigaku R-AXIS RAPID'
_diffrn_measurement_method '\w scans'
_diffrn_radiation_monochromator graphite
_diffrn_radiation_source 'fine-focus sealed tube'
_diffrn_radiation_type MoK\a
_diffrn_radiation_wavelength 0.71073
_diffrn_reflns_av_R_equivalents 0.0362
_diffrn_reflns_av_sigmaI/netI 0.0457
_diffrn_reflns_limit_h_max 10
_diffrn_reflns_limit_h_min -10
_diffrn_reflns_limit_k_max 10
_diffrn_reflns_limit_k_min -10
_diffrn_reflns_limit_l_max 20
_diffrn_reflns_limit_l_min -19
_diffrn_reflns_number 10084
_diffrn_reflns_theta_full 25.00
_diffrn_reflns_theta_max 25.00
_diffrn_reflns_theta_min 3.05
_exptl_absorpt_coefficient_mu 2.373
_exptl_absorpt_correction_T_max 0.753
_exptl_absorpt_correction_T_min 0.587
_exptl_absorpt_process_details '(ABSCOR; Higashi, 1995)'
_exptl_crystal_colour colorless
_exptl_crystal_density_diffrn 1.604
_exptl_crystal_density_method 'not measured'
_exptl_crystal_description block
_exptl_crystal_F_000 620
_exptl_crystal_size_max 0.28
_exptl_crystal_size_mid 0.19
_exptl_crystal_size_min 0.12
_refine_diff_density_max 0.382
_refine_diff_density_min -0.351
_refine_diff_density_rms 0.063
_refine_ls_extinction_method none
_refine_ls_goodness_of_fit_ref 1.054
_refine_ls_hydrogen_treatment constr
_refine_ls_matrix_type full
_refine_ls_number_parameters 334
_refine_ls_number_reflns 4461
_refine_ls_number_restraints 0
_refine_ls_restrained_S_all 1.054
_refine_ls_R_factor_all 0.0464
_refine_ls_R_factor_gt 0.0347
_refine_ls_shift/su_max 0.000
_refine_ls_shift/su_mean 0.000
_refine_ls_structure_factor_coef Fsqd
_refine_ls_weighting_details 'calc w=1/[\s^2^(Fo^2^)+(0.0262P)^2^+0.7665P] where P=(Fo^2^+2Fc^2^)/3'
_refine_ls_weighting_scheme calc
_refine_ls_wR_factor_gt 0.0716
_refine_ls_wR_factor_ref 0.0760
_reflns_number_gt 3783
_reflns_number_total 4461
_reflns_threshold_expression >2sigma(I)
_cod_data_source_file suppl_ncrs-2015-0243_suppl.cif
_cod_data_source_block d
_cod_original_cell_volume 1273.0(4)
_cod_original_sg_symbol_Hall ' -p 1 '
_cod_database_code 8106985

loop_
_symmetry_equiv_pos_as_xyz
'x, y, z'
'-x, -y, -z'

loop_
_atom_site_label
_atom_site_type_symbol
_atom_site_fract_x
_atom_site_fract_y
_atom_site_fract_z
_atom_site_U_iso_or_equiv
_atom_site_adp_type
_atom_site_occupancy
_atom_site_symmetry_multiplicity
_atom_site_calc_flag
_atom_site_refinement_flags
_atom_site_disorder_assembly
_atom_site_disorder_group
Sr1 Sr 0.43522(3) 0.74564(3) 0.436908(16) 0.03015(9) Uani 1 1 d . . .
N1 N 0.2485(3) 0.6168(3) 0.37278(15) 0.0408(6) Uani 1 1 d . . .
N2 N 0.3747(3) 0.8464(3) 0.27555(15) 0.0411(6) Uani 1 1 d . . .
O1 O 0.6938(2) 0.8088(3) 0.39142(13) 0.0491(6) Uani 1 1 d . . .
O2 O 0.8517(2) 0.8912(3) 0.45106(13) 0.0441(5) Uani 1 1 d . . .
O3 O 0.4432(3) 0.7512(3) 0.58925(12) 0.0444(5) Uani 1 1 d . . .
O4 O 0.1529(2) 0.8371(3) 0.49554(14) 0.0498(6) Uani 1 1 d . . .
HO4A H 0.0685 0.8507 0.4775 0.075 Uiso 1 1 d R . .
HO4B H 0.1394 0.9052 0.5217 0.075 Uiso 1 1 d R . .
O5 O 0.3717(3) 1.0470(2) 0.41738(13) 0.0487(6) Uani 1 1 d . . .
HO5A H 0.3034 1.0804 0.4509 0.073 Uiso 1 1 d R . .
HO5B H 0.4328 1.1026 0.4108 0.073 Uiso 1 1 d R . .
O6 O 0.5977(2) 0.4711(2) 0.42294(11) 0.0364(5) Uani 1 1 d . . .
Cl1 Cl 1.01924(15) 1.19768(17) 0.05503(7) 0.0938(4) Uani 1 1 d . . .
Cl2 Cl 0.31831(15) 0.40988(15) 0.98378(5) 0.0839(4) Uani 1 1 d . . .
C1 C 0.1810(4) 0.5106(4) 0.4204(2) 0.0534(9) Uani 1 1 d . . .
H1 H 0.1888 0.4889 0.4766 0.064 Uiso 1 1 calc R . .
C2 C 0.0980(5) 0.4289(5) 0.3899(3) 0.0683(11) Uani 1 1 d . . .
H2 H 0.0501 0.3563 0.4253 0.082 Uiso 1 1 calc R . .
C3 C 0.0889(4) 0.4575(5) 0.3087(3) 0.0705(12) Uani 1 1 d . . .
H3 H 0.0347 0.4037 0.2877 0.085 Uiso 1 1 calc R . .
C4 C 0.1600(4) 0.5670(4) 0.2553(2) 0.0532(9) Uani 1 1 d . . .
C5 C 0.1598(5) 0.6022(6) 0.1675(3) 0.0764(13) Uani 1 1 d . . .
H5 H 0.1105 0.5486 0.1434 0.092 Uiso 1 1 calc R . .
C6 C 0.2283(5) 0.7092(6) 0.1200(3) 0.0735(13) Uani 1 1 d . . .
H6 H 0.2287 0.7264 0.0635 0.088 Uiso 1 1 calc R . .
C7 C 0.3010(4) 0.7981(5) 0.1539(2) 0.0559(9) Uani 1 1 d . . .
C8 C 0.3672(5) 0.9172(5) 0.1064(2) 0.0720(12) Uani 1 1 d . . .
H8 H 0.3674 0.9403 0.0496 0.086 Uiso 1 1 calc R . .
C9 C 0.4307(5) 0.9986(5) 0.1432(2) 0.0705(12) Uani 1 1 d . . .
H9 H 0.4727 1.0799 0.1123 0.085 Uiso 1 1 calc R . .
C10 C 0.4325(4) 0.9594(4) 0.2282(2) 0.0571(9) Uani 1 1 d . . .
H10 H 0.4770 1.0163 0.2528 0.068 Uiso 1 1 calc R . .
C11 C 0.3071(4) 0.7666(4) 0.23910(18) 0.0406(7) Uani 1 1 d . . .
C12 C 0.2376(3) 0.6474(4) 0.29072(19) 0.0385(7) Uani 1 1 d . . .
C13 C 0.7963(3) 0.8776(4) 0.38904(18) 0.0357(7) Uani 1 1 d . . .
C14 C 0.8601(3) 0.9535(4) 0.30586(18) 0.0372(7) Uani 1 1 d . . .
C15 C 0.8208(4) 0.9258(4) 0.2356(2) 0.0519(9) Uani 1 1 d . . .
H15 H 0.7596 0.8558 0.2405 0.062 Uiso 1 1 calc R . .
C16 C 0.8694(4) 0.9985(5) 0.1587(2) 0.0624(10) Uani 1 1 d . . .
H16 H 0.8414 0.9783 0.1122 0.075 Uiso 1 1 calc R . .
C17 C 0.9594(4) 1.1005(5) 0.1519(2) 0.0561(9) Uani 1 1 d . . .
C18 C 1.0056(4) 1.1277(4) 0.2198(2) 0.0588(10) Uani 1 1 d . . .
H18 H 1.0701 1.1948 0.2142 0.071 Uiso 1 1 calc R . .
C19 C 0.9552(4) 1.0540(4) 0.2966(2) 0.0520(9) Uani 1 1 d . . .
H19 H 0.9858 1.0725 0.3428 0.062 Uiso 1 1 calc R . .
C20 C 0.4101(3) 0.6232(3) 0.61923(17) 0.0318(6) Uani 1 1 d . . .
C21 C 0.3803(3) 0.5747(3) 0.71058(16) 0.0316(6) Uani 1 1 d . . .
C22 C 0.4297(4) 0.6455(4) 0.76204(18) 0.0442(8) Uani 1 1 d . . .
H22 H 0.4766 0.7278 0.7397 0.053 Uiso 1 1 calc R . .
C23 C 0.4105(4) 0.5961(4) 0.84599(19) 0.0532(9) Uani 1 1 d . . .
H23 H 0.4465 0.6424 0.8802 0.064 Uiso 1 1 calc R . .
C24 C 0.3377(4) 0.4779(4) 0.87800(18) 0.0492(9) Uani 1 1 d . . .
C25 C 0.2831(4) 0.4078(4) 0.82858(19) 0.0473(8) Uani 1 1 d . . .
H25 H 0.2317 0.3291 0.8513 0.057 Uiso 1 1 calc R . .
C26 C 0.3059(4) 0.4561(4) 0.74461(18) 0.0395(7) Uani 1 1 d . . .
H26 H 0.2708 0.4085 0.7106 0.047 Uiso 1 1 calc R . .

loop_
_atom_site_aniso_label
_atom_site_aniso_U_11
_atom_site_aniso_U_22
_atom_site_aniso_U_33
_atom_site_aniso_U_23
_atom_site_aniso_U_13
_atom_site_aniso_U_12
Sr1 0.03250(16) 0.02894(16) 0.03287(15) -0.00695(11) -0.00320(10) -0.01357(11)
N1 0.0397(15) 0.0376(16) 0.0490(15) -0.0098(12) -0.0082(12) -0.0138(13)
N2 0.0458(16) 0.0368(16) 0.0422(14) -0.0034(12) -0.0097(12) -0.0145(13)
O1 0.0419(13) 0.0603(16) 0.0581(14) -0.0173(12) 0.0030(11) -0.0333(12)
O2 0.0374(12) 0.0539(15) 0.0480(13) -0.0178(11) -0.0021(10) -0.0176(11)
O3 0.0627(15) 0.0412(14) 0.0378(11) -0.0055(10) -0.0033(10) -0.0301(12)
O4 0.0310(12) 0.0544(15) 0.0732(15) -0.0321(12) -0.0049(11) -0.0092(11)
O5 0.0542(14) 0.0385(13) 0.0616(14) -0.0194(11) 0.0064(11) -0.0231(11)
O6 0.0443(12) 0.0307(12) 0.0362(11) -0.0116(9) -0.0023(9) -0.0095(10)
Cl1 0.0872(8) 0.1155(10) 0.0624(6) 0.0168(6) 0.0013(6) -0.0352(8)
Cl2 0.1196(10) 0.0993(9) 0.0350(5) -0.0045(5) 0.0014(5) -0.0438(8)
C1 0.050(2) 0.043(2) 0.069(2) -0.0042(18) -0.0069(17) -0.0205(18)
C2 0.054(2) 0.047(2) 0.110(4) -0.014(2) -0.008(2) -0.025(2)
C3 0.052(2) 0.060(3) 0.120(4) -0.042(3) -0.022(2) -0.020(2)
C4 0.0384(19) 0.051(2) 0.080(3) -0.034(2) -0.0172(18) -0.0039(17)
C5 0.063(3) 0.097(4) 0.090(3) -0.057(3) -0.028(2) -0.009(3)
C6 0.070(3) 0.102(4) 0.055(2) -0.035(2) -0.022(2) -0.008(3)
C7 0.052(2) 0.068(3) 0.046(2) -0.0204(19) -0.0128(17) -0.0013(19)
C8 0.075(3) 0.091(3) 0.037(2) -0.006(2) -0.0039(19) -0.009(3)
C9 0.084(3) 0.063(3) 0.054(2) 0.010(2) -0.003(2) -0.023(2)
C10 0.064(2) 0.055(2) 0.053(2) -0.0043(18) -0.0067(18) -0.022(2)
C11 0.0364(17) 0.045(2) 0.0405(17) -0.0148(15) -0.0085(14) -0.0029(15)
C12 0.0309(16) 0.0370(18) 0.0511(19) -0.0183(15) -0.0112(14) -0.0028(14)
C13 0.0264(15) 0.0340(17) 0.0490(18) -0.0156(14) 0.0002(13) -0.0070(14)
C14 0.0318(16) 0.0371(18) 0.0476(18) -0.0176(14) 0.0010(13) -0.0110(14)
C15 0.055(2) 0.059(2) 0.055(2) -0.0186(18) -0.0009(17) -0.0322(19)
C16 0.065(3) 0.080(3) 0.049(2) -0.019(2) -0.0070(18) -0.024(2)
C17 0.053(2) 0.059(2) 0.051(2) -0.0065(18) 0.0023(17) -0.0139(19)
C18 0.060(2) 0.058(2) 0.067(2) -0.0139(19) 0.0083(19) -0.035(2)
C19 0.053(2) 0.062(2) 0.054(2) -0.0229(18) 0.0042(17) -0.0303(19)
C20 0.0255(15) 0.0320(17) 0.0376(16) -0.0078(13) -0.0046(12) -0.0057(13)
C21 0.0317(16) 0.0285(16) 0.0358(15) -0.0097(12) -0.0025(12) -0.0072(13)
C22 0.059(2) 0.0383(19) 0.0428(18) -0.0109(15) -0.0014(15) -0.0241(17)
C23 0.077(3) 0.055(2) 0.0387(18) -0.0156(16) -0.0088(17) -0.028(2)
C24 0.059(2) 0.054(2) 0.0320(17) -0.0072(15) 0.0020(15) -0.0149(18)
C25 0.052(2) 0.049(2) 0.0438(18) -0.0047(16) 0.0027(15) -0.0246(17)
C26 0.0431(18) 0.0431(19) 0.0390(17) -0.0134(14) -0.0014(14) -0.0187(15)

loop_
_atom_type_symbol
_atom_type_description
_atom_type_scat_dispersion_real
_atom_type_scat_dispersion_imag
_atom_type_scat_source
C C 0.0033 0.0016 'International Tables Vol C Tables 4.2.6.8 and 6.1.1.4'
H H 0.0000 0.0000 'International Tables Vol C Tables 4.2.6.8 and 6.1.1.4'
N N 0.0061 0.0033 'International Tables Vol C Tables 4.2.6.8 and 6.1.1.4'
Cl Cl 0.1484 0.1585 'International Tables Vol C Tables 4.2.6.8 and 6.1.1.4'
O O 0.0106 0.0060 'International Tables Vol C Tables 4.2.6.8 and 6.1.1.4'
Sr Sr -1.5307 3.2498 'International Tables Vol C Tables 4.2.6.8 and 6.1.1.4'

loop_
_geom_angle_atom_site_label_1
_geom_angle_atom_site_label_2
_geom_angle_atom_site_label_3
_geom_angle
_geom_angle_site_symmetry_1
_geom_angle_site_symmetry_3
O1 Sr1 O6 81.37(7) . .
O1 Sr1 O4 147.42(7) . .
O6 Sr1 O4 130.45(7) . .
O1 Sr1 O5 76.08(8) . .
O6 Sr1 O5 156.69(7) . .
O4 Sr1 O5 72.73(8) . .
O1 Sr1 O3 94.92(7) . .
O6 Sr1 O3 105.15(7) . .
O4 Sr1 O3 72.22(8) . .
O5 Sr1 O3 82.84(7) . .
O1 Sr1 O6 120.21(8) . 2_666
O6 Sr1 O6 69.37(7) . 2_666
O4 Sr1 O6 74.14(7) . 2_666
O5 Sr1 O6 127.90(7) . 2_666
O3 Sr1 O6 49.04(6) . 2_666
O1 Sr1 N2 85.99(8) . .
O6 Sr1 N2 94.67(8) . .
O4 Sr1 N2 96.51(8) . .
O5 Sr1 N2 78.07(8) . .
O3 Sr1 N2 160.09(7) . .
O6 Sr1 N2 144.92(7) 2_666 .
O1 Sr1 N1 134.37(7) . .
O6 Sr1 N1 73.54(7) . .
O4 Sr1 N1 71.37(7) . .
O5 Sr1 N1 119.15(8) . .
O3 Sr1 N1 127.93(7) . .
O6 Sr1 N1 85.70(7) 2_666 .
N2 Sr1 N1 59.48(8) . .
O1 Sr1 C20 110.19(8) . .
O6 Sr1 C20 88.50(8) . .
O4 Sr1 C20 69.72(8) . .
O5 Sr1 C20 104.68(8) . .
O3 Sr1 C20 24.30(7) . .
O6 Sr1 C20 24.86(7) 2_666 .
N2 Sr1 C20 163.81(8) . .
N1 Sr1 C20 106.64(8) . .
O1 Sr1 Sr1 103.09(6) . 2_666
O6 Sr1 Sr1 35.86(4) . 2_666
O4 Sr1 Sr1 102.23(6) . 2_666
O5 Sr1 Sr1 157.86(5) . 2_666
O3 Sr1 Sr1 75.16(6) . 2_666
O6 Sr1 Sr1 33.51(4) 2_666 2_666
N2 Sr1 Sr1 124.07(6) . 2_666
N1 Sr1 Sr1 77.64(6) . 2_666
C20 Sr1 Sr1 54.31(6) . 2_666
C1 N1 C12 118.4(3) . .
C1 N1 Sr1 120.4(2) . .
C12 N1 Sr1 120.87(19) . .
C10 N2 C11 117.6(3) . .
C10 N2 Sr1 120.1(2) . .
C11 N2 Sr1 121.4(2) . .
C13 O1 Sr1 155.5(2) . .
C20 O3 Sr1 96.36(17) . .
Sr1 O4 HO4A 132.3 . .
Sr1 O4 HO4B 114.2 . .
HO4A O4 HO4B 105.2 . .
Sr1 O5 HO5A 112.8 . .
Sr1 O5 HO5B 128.1 . .
HO5A O5 HO5B 104.6 . .
C20 O6 Sr1 134.04(18) 2_666 .
C20 O6 Sr1 90.52(17) 2_666 2_666
Sr1 O6 Sr1 110.63(7) . 2_666
N1 C1 C2 122.8(4) . .
N1 C1 H1 118.6 . .
C2 C1 H1 118.6 . .
C3 C2 C1 118.9(4) . .
C3 C2 H2 120.6 . .
C1 C2 H2 120.6 . .
C2 C3 C4 120.7(4) . .
C2 C3 H3 119.6 . .
C4 C3 H3 119.6 . .
C3 C4 C12 117.1(3) . .
C3 C4 C5 124.6(4) . .
C12 C4 C5 118.4(4) . .
C6 C5 C4 121.7(4) . .
C6 C5 H5 119.2 . .
C4 C5 H5 119.2 . .
C5 C6 C7 121.4(4) . .
C5 C6 H6 119.3 . .
C7 C6 H6 119.3 . .
C8 C7 C11 117.5(3) . .
C8 C7 C6 123.2(4) . .
C11 C7 C6 119.3(4) . .
C9 C8 C7 119.6(3) . .
C9 C8 H8 120.2 . .
C7 C8 H8 120.2 . .
C8 C9 C10 119.2(4) . .
C8 C9 H9 120.4 . .
C10 C9 H9 120.4 . .
N2 C10 C9 123.6(4) . .
N2 C10 H10 118.2 . .
C9 C10 H10 118.2 . .
N2 C11 C7 122.4(3) . .
N2 C11 C12 118.0(3) . .
C7 C11 C12 119.5(3) . .
N1 C12 C4 122.1(3) . .
N1 C12 C11 118.3(3) . .
C4 C12 C11 119.6(3) . .
O1 C13 O2 125.1(3) . .
O1 C13 C14 117.9(3) . .
O2 C13 C14 117.0(3) . .
C19 C14 C15 117.6(3) . .
C19 C14 C13 122.3(3) . .
C15 C14 C13 120.1(3) . .
C16 C15 C14 122.1(3) . .
C16 C15 H15 118.9 . .
C14 C15 H15 118.9 . .
C17 C16 C15 118.6(3) . .
C17 C16 H16 120.7 . .
C15 C16 H16 120.7 . .
C16 C17 C18 121.3(3) . .
C16 C17 Cl1 119.6(3) . .
C18 C17 Cl1 119.0(3) . .
C17 C18 C19 119.2(3) . .
C17 C18 H18 120.4 . .
C19 C18 H18 120.4 . .
C14 C19 C18 121.0(3) . .
C14 C19 H19 119.5 . .
C18 C19 H19 119.5 . .
O3 C20 O6 123.5(3) . 2_666
O3 C20 C21 119.1(2) . .
O6 C20 C21 117.4(3) 2_666 .
O3 C20 Sr1 59.34(14) . .
O6 C20 Sr1 64.63(15) 2_666 .
C21 C20 Sr1 173.69(19) . .
C22 C21 C26 118.8(3) . .
C22 C21 C20 120.6(3) . .
C26 C21 C20 120.6(3) . .
C23 C22 C21 121.0(3) . .
C23 C22 H22 119.5 . .
C21 C22 H22 119.5 . .
C24 C23 C22 118.9(3) . .
C24 C23 H23 120.5 . .
C22 C23 H23 120.5 . .
C23 C24 C25 121.6(3) . .
C23 C24 Cl2 119.4(3) . .
C25 C24 Cl2 119.0(3) . .
C24 C25 C26 119.0(3) . .
C24 C25 H25 120.5 . .
C26 C25 H25 120.5 . .
C25 C26 C21 120.6(3) . .
C25 C26 H26 119.7 . .
C21 C26 H26 119.7 . .

loop_
_geom_bond_atom_site_label_1
_geom_bond_atom_site_label_2
_geom_bond_distance
_geom_bond_site_symmetry_2
Sr1 O1 2.510(2) .
Sr1 O6 2.559(2) .
Sr1 O4 2.570(2) .
Sr1 O5 2.576(2) .
Sr1 O3 2.601(2) .
Sr1 O6 2.715(2) 2_666
Sr1 N2 2.733(3) .
Sr1 N1 2.750(3) .
Sr1 C20 3.004(3) .
Sr1 Sr1 4.3372(16) 2_666
N1 C1 1.319(4) .
N1 C12 1.358(4) .
N2 C10 1.315(4) .
N2 C11 1.357(4) .
O1 C13 1.236(3) .
O2 C13 1.267(3) .
O3 C20 1.244(3) .
O4 HO4A 0.8200 .
O4 HO4B 0.8199 .
O5 HO5A 0.8201 .
O5 HO5B 0.8200 .
O6 C20 1.263(3) 2_666
O6 Sr1 2.715(2) 2_666
Cl1 C17 1.744(4) .
Cl2 C24 1.742(3) .
C1 C2 1.404(5) .
C1 H1 0.9300 .
C2 C3 1.342(6) .
C2 H2 0.9300 .
C3 C4 1.397(5) .
C3 H3 0.9300 .
C4 C12 1.410(4) .
C4 C5 1.438(5) .
C5 C6 1.330(6) .
C5 H5 0.9300 .
C6 C7 1.424(6) .
C6 H6 0.9300 .
C7 C8 1.398(6) .
C7 C11 1.402(4) .
C8 C9 1.349(6) .
C8 H8 0.9300 .
C9 C10 1.392(5) .
C9 H9 0.9300 .
C10 H10 0.9300 .
C11 C12 1.439(4) .
C13 C14 1.513(4) .
C14 C19 1.380(4) .
C14 C15 1.383(4) .
C15 C16 1.374(5) .
C15 H15 0.9300 .
C16 C17 1.362(5) .
C16 H16 0.9300 .
C17 C18 1.372(5) .
C18 C19 1.382(5) .
C18 H18 0.9300 .
C19 H19 0.9300 .
C20 O6 1.263(3) 2_666
C20 C21 1.504(4) .
C21 C22 1.382(4) .
C21 C26 1.383(4) .
C22 C23 1.380(4) .
C22 H22 0.9300 .
C23 C24 1.366(5) .
C23 H23 0.9300 .
C24 C25 1.376(5) .
C25 C26 1.381(4) .
C25 H25 0.9300 .
C26 H26 0.9300 .

loop_
_geom_hbond_atom_site_label_D
_geom_hbond_atom_site_label_H
_geom_hbond_atom_site_label_A
_geom_hbond_site_symmetry_D
_geom_hbond_site_symmetry_H
_geom_hbond_site_symmetry_A
_geom_hbond_distance_DH
_geom_hbond_distance_HA
_geom_hbond_distance_DA
_geom_hbond_angle_DHA
_geom_hbond_publ_flag
O4 HO4A O2 . . 1_455 0.820 1.967 2.779(5) 171 yes
O4 HO4B O2 . . 2_676 0.820 2.035 2.816(5) 159 yes
O5 HO5A O2 . . 2_676 0.820 2.028 2.831(5) 166 yes
O5 HO5B O3 . . 2_676 0.820 1.952 2.763(5) 170 yes
